data_4506327
loop_
_publ_author_name
'Gu, Jinzhong'
'Gao, Zhuqing'
'Tang, Yu'

_publ_section_title
;
 pH and Auxiliary Ligand Influence on the Structural Variations of
 5(2&#x2032;-Carboxylphenyl) Nicotate Coordination Polymers
;
_journal_issue 6
_journal_name_full 'Crystal Growth &amp; Design'
_journal_page_first 3312
_journal_paper_doi 10.1021/cg300442b
_journal_volume 12
_journal_year 2012
_chemical_formula_sum 'C23 H17 Co N3 O5'
_chemical_formula_weight 474.33
_chemical_name_systematic
; 
 ? 
;
_space_group_IT_number 14
_symmetry_cell_setting monoclinic
_symmetry_space_group_name_Hall '-P 2ybc'
_symmetry_space_group_name_H-M 'P 1 21/c 1'
_atom_sites_solution_hydrogens geom
_atom_sites_solution_primary direct
_atom_sites_solution_secondary difmap
_audit_creation_method SHELXL-97
_cell_angle_alpha 90.00
_cell_angle_beta 105.503(6)
_cell_angle_gamma 90.00
_cell_formula_units_Z 4
_cell_length_a 16.603(12)
_cell_length_b 9.712(7)
_cell_length_c 12.777(9)
_cell_measurement_temperature 296(2)
_cell_volume 1985(2)
_computing_cell_refinement 'Bruker SAINT'
_computing_data_collection 'Bruker APEX2'
_computing_data_reduction 'Bruker SAINT'
_computing_molecular_graphics 'Bruker SHELXTL'
_computing_publication_material 'Bruker SHELXTL'
_computing_structure_refinement 'SHELXL-97 (Sheldrick, 2008)'
_computing_structure_solution 'SHELXS-97 (Sheldrick, 2008)'
_diffrn_ambient_temperature 296(2)
_diffrn_measured_fraction_theta_full 0.996
_diffrn_measured_fraction_theta_max 0.996
_diffrn_measurement_device_type 'Bruker APEX-II CCD'
_diffrn_measurement_method '\f and \w scans'
_diffrn_radiation_monochromator graphite
_diffrn_radiation_source 'fine-focus sealed tube'
_diffrn_radiation_type MoK\a
_diffrn_radiation_wavelength 0.71073
_diffrn_reflns_av_R_equivalents 0.0602
_diffrn_reflns_av_sigmaI/netI 0.0843
_diffrn_reflns_limit_h_max 20
_diffrn_reflns_limit_h_min -18
_diffrn_reflns_limit_k_max 11
_diffrn_reflns_limit_k_min -11
_diffrn_reflns_limit_l_max 14
_diffrn_reflns_limit_l_min -15
_diffrn_reflns_number 13965
_diffrn_reflns_theta_full 25.50
_diffrn_reflns_theta_max 25.50
_diffrn_reflns_theta_min 2.45
_exptl_absorpt_coefficient_mu 0.908
_exptl_absorpt_correction_T_max 0.8115
_exptl_absorpt_correction_T_min 0.7851
_exptl_absorpt_correction_type multi-scan
_exptl_absorpt_process_details SADABS
_exptl_crystal_colour pink
_exptl_crystal_density_diffrn 1.587
_exptl_crystal_density_method 'not measured'
_exptl_crystal_description block
_exptl_crystal_F_000 972
_exptl_crystal_size_max 0.28
_exptl_crystal_size_mid 0.26
_exptl_crystal_size_min 0.24
_refine_diff_density_max 0.626
_refine_diff_density_min -0.312
_refine_diff_density_rms 0.068
_refine_ls_extinction_method none
_refine_ls_goodness_of_fit_ref 1.026
_refine_ls_hydrogen_treatment mixed
_refine_ls_matrix_type full
_refine_ls_number_parameters 294
_refine_ls_number_reflns 3681
_refine_ls_number_restraints 0
_refine_ls_restrained_S_all 1.026
_refine_ls_R_factor_all 0.0602
_refine_ls_R_factor_gt 0.0437
_refine_ls_shift/su_max 0.000
_refine_ls_shift/su_mean 0.000
_refine_ls_structure_factor_coef Fsqd
_refine_ls_weighting_details 'calc w=1/[\s^2^(Fo^2^)+(0.0000P)^2^+1.5006P] where P=(Fo^2^+2Fc^2^)/3'
_refine_ls_weighting_scheme calc
_refine_ls_wR_factor_gt 0.1042
_refine_ls_wR_factor_ref 0.1134
_reflns_number_gt 2884
_reflns_number_total 3681
_reflns_threshold_expression >2sigma(I)
_cod_data_source_file cg300442b_si_002.cif
_cod_data_source_block p21c_(Compound_4)
_cod_depositor_comments
;
The following automatic conversions were performed:

'_symmetry_cell_setting' value 'Monoclinic' changed to 'monoclinic'
according to /home/saulius/struct/CIF-dictionaries/cif_core.dic
dictionary named 'cif_core.dic' version 2.4.1 from 2010-06-29.

Automatic conversion script
Id: cif_fix_values 1891 2012-01-12 08:04:46Z andrius 
;
_cod_original_sg_symbol_H-M P2(1)/c
_cod_database_code 4506327

loop_
_symmetry_equiv_pos_as_xyz
'x, y, z'
'-x, y+1/2, -z+1/2'
'-x, -y, -z'
'x, -y-1/2, z-1/2'

loop_
_atom_site_label
_atom_site_type_symbol
_atom_site_fract_x
_atom_site_fract_y
_atom_site_fract_z
_atom_site_U_iso_or_equiv
_atom_site_adp_type
_atom_site_occupancy
_atom_site_symmetry_multiplicity
_atom_site_calc_flag
_atom_site_refinement_flags
Co1 Co 0.22577(3) 0.03357(4) 0.37749(3) 0.02294(15) Uani 1 1 d .
N3 N 0.27823(16) -0.0265(2) 0.5442(2) 0.0239(6) Uani 1 1 d .
N1 N 0.09960(17) -0.0194(2) 0.3778(2) 0.0262(6) Uani 1 1 d .
N2 N 0.17464(16) 0.2230(2) 0.4217(2) 0.0276(6) Uani 1 1 d .
C15 C 0.3697(2) 0.0084(3) 0.7226(3) 0.0260(7) Uani 1 1 d .
C16 C 0.3406(2) 0.0415(3) 0.6124(3) 0.0275(7) Uani 1 1 d .
H16 H 0.3658 0.1139 0.5855 0.033 Uiso 1 1 calc R
C14 C 0.3335(2) -0.1017(3) 0.7610(3) 0.0272(7) Uani 1 1 d .
H14 H 0.3524 -0.1276 0.8335 0.033 Uiso 1 1 calc R
C5 C 0.0495(2) 0.0882(3) 0.3844(2) 0.0262(7) Uani 1 1 d .
C6 C 0.0919(2) 0.2236(3) 0.4090(2) 0.0259(7) Uani 1 1 d .
C11 C 0.2440(2) -0.1320(3) 0.5842(3) 0.0254(7) Uani 1 1 d .
H11 H 0.2008 -0.1801 0.5370 0.031 Uiso 1 1 calc R
C17 C 0.4425(2) 0.0851(3) 0.7978(2) 0.0274(7) Uani 1 1 d .
C8 C 0.0926(2) 0.4662(3) 0.4381(3) 0.0374(9) Uani 1 1 d .
H8 H 0.0650 0.5480 0.4440 0.045 Uiso 1 1 calc R
C22 C 0.4325(2) 0.2178(3) 0.8379(3) 0.0288(7) Uani 1 1 d .
C12 C 0.26876(19) -0.1737(3) 0.6910(2) 0.0240(7) Uani 1 1 d .
C2 C -0.0184(2) -0.1702(3) 0.3471(3) 0.0331(8) Uani 1 1 d .
H2 H -0.0396 -0.2593 0.3369 0.040 Uiso 1 1 calc R
C1 C 0.0653(2) -0.1446(3) 0.3589(3) 0.0292(7) Uani 1 1 d .
H1 H 0.0996 -0.2183 0.3533 0.035 Uiso 1 1 calc R
C18 C 0.5144(2) 0.0209(4) 0.8299(3) 0.0434(10) Uani 1 1 d .
H18 H 0.5198 -0.0661 0.8021 0.052 Uiso 1 1 calc R
C7 C 0.0490(2) 0.3448(3) 0.4171(3) 0.0322(8) Uani 1 1 d .
H7 H -0.0084 0.3434 0.4085 0.039 Uiso 1 1 calc R
C9 C 0.1774(2) 0.4661(3) 0.4501(3) 0.0406(9) Uani 1 1 d .
H9 H 0.2080 0.5474 0.4632 0.049 Uiso 1 1 calc R
C10 C 0.2158(2) 0.3420(3) 0.4423(3) 0.0366(8) Uani 1 1 d .
H10 H 0.2734 0.3414 0.4520 0.044 Uiso 1 1 calc R
C3 C -0.0698(2) -0.0592(4) 0.3510(3) 0.0372(8) Uani 1 1 d .
H3 H -0.1269 -0.0721 0.3409 0.045 Uiso 1 1 calc R
C4 C -0.0355(2) 0.0706(3) 0.3702(3) 0.0340(8) Uani 1 1 d .
H4 H -0.0693 0.1459 0.3734 0.041 Uiso 1 1 calc R
C20 C 0.5755(2) 0.2094(4) 0.9457(3) 0.0415(9) Uani 1 1 d .
H20 H 0.6207 0.2508 0.9945 0.050 Uiso 1 1 calc R
C21 C 0.4998(2) 0.2770(3) 0.9132(3) 0.0361(8) Uani 1 1 d .
H21 H 0.4937 0.3631 0.9420 0.043 Uiso 1 1 calc R
C19 C 0.5837(2) 0.0799(4) 0.9053(3) 0.0498(10) Uani 1 1 d .
H19 H 0.6340 0.0324 0.9274 0.060 Uiso 1 1 calc R
C13 C 0.22480(19) -0.2945(3) 0.7261(3) 0.0257(7) Uani 1 1 d .
C23 C 0.3519(2) 0.2982(3) 0.8042(3) 0.0332(8) Uani 1 1 d .
O1 O 0.16308(14) -0.3416(2) 0.65614(18) 0.0338(6) Uani 1 1 d .
O2 O 0.25245(14) -0.3387(2) 0.82221(17) 0.0312(5) Uani 1 1 d .
O3 O 0.33579(14) 0.3724(2) 0.87664(18) 0.0344(6) Uani 1 1 d .
O4 O 0.30820(18) 0.2879(3) 0.7094(2) 0.0647(9) Uani 1 1 d .
O5 O 0.16596(16) 0.1035(2) 0.21373(18) 0.0329(5) Uani 1 1 d .
H1W H 0.1554 0.0371 0.1728 0.049 Uiso 1 1 calc R
H2W H 0.215(3) 0.143(4) 0.200(3) 0.065(14) Uiso 1 1 d .

loop_
_atom_site_aniso_label
_atom_site_aniso_U_11
_atom_site_aniso_U_22
_atom_site_aniso_U_33
_atom_site_aniso_U_23
_atom_site_aniso_U_13
_atom_site_aniso_U_12
Co1 0.0272(3) 0.0209(2) 0.0212(3) -0.00012(16) 0.00723(19) 0.00065(17)
N3 0.0283(15) 0.0242(12) 0.0201(14) 0.0008(10) 0.0078(12) 0.0011(11)
N1 0.0316(15) 0.0258(13) 0.0222(14) 0.0001(11) 0.0088(12) 0.0013(11)
N2 0.0330(16) 0.0237(13) 0.0263(15) -0.0036(11) 0.0083(12) -0.0004(11)
C15 0.0268(18) 0.0245(15) 0.0266(18) -0.0011(13) 0.0070(14) 0.0023(13)
C16 0.0342(19) 0.0247(15) 0.0255(18) -0.0031(13) 0.0113(15) -0.0025(13)
C14 0.0342(19) 0.0257(15) 0.0222(17) 0.0033(13) 0.0085(14) 0.0002(14)
C5 0.0307(19) 0.0294(16) 0.0199(17) 0.0018(13) 0.0091(14) 0.0001(14)
C6 0.0293(18) 0.0294(16) 0.0202(16) 0.0025(13) 0.0087(14) 0.0038(13)
C11 0.0296(18) 0.0230(15) 0.0242(17) -0.0001(12) 0.0080(14) -0.0007(13)
C17 0.042(2) 0.0201(14) 0.0186(16) 0.0007(12) 0.0052(14) -0.0013(14)
C8 0.049(2) 0.0270(17) 0.038(2) -0.0018(15) 0.0154(18) 0.0095(16)
C22 0.0296(18) 0.0317(16) 0.0254(18) 0.0010(13) 0.0080(15) -0.0036(14)
C12 0.0292(18) 0.0240(15) 0.0203(16) 0.0003(12) 0.0092(13) 0.0007(13)
C2 0.039(2) 0.0340(17) 0.0269(18) -0.0033(14) 0.0101(16) -0.0107(15)
C1 0.0348(19) 0.0272(16) 0.0262(18) 0.0006(13) 0.0091(15) -0.0008(14)
C18 0.037(2) 0.0365(19) 0.057(3) -0.0185(18) 0.014(2) -0.0062(16)
C7 0.035(2) 0.0316(17) 0.0316(19) 0.0007(14) 0.0129(16) 0.0085(14)
C9 0.053(3) 0.0248(17) 0.044(2) -0.0075(15) 0.0138(19) -0.0045(16)
C10 0.037(2) 0.0324(18) 0.041(2) -0.0069(15) 0.0118(17) -0.0027(15)
C3 0.0254(19) 0.050(2) 0.034(2) -0.0007(16) 0.0053(16) -0.0077(16)
C4 0.031(2) 0.0408(19) 0.031(2) 0.0019(15) 0.0100(16) 0.0057(15)
C20 0.033(2) 0.048(2) 0.040(2) -0.0012(17) 0.0030(17) -0.0130(17)
C21 0.042(2) 0.0305(17) 0.035(2) -0.0038(15) 0.0077(17) -0.0079(15)
C19 0.034(2) 0.051(2) 0.058(3) 0.002(2) 0.0005(19) 0.0051(18)
C13 0.0279(18) 0.0231(15) 0.0270(18) 0.0004(13) 0.0092(15) 0.0007(13)
C23 0.036(2) 0.0322(17) 0.030(2) -0.0045(15) 0.0069(16) 0.0003(15)
O1 0.0345(14) 0.0291(11) 0.0323(13) 0.0063(10) -0.0007(11) -0.0064(10)
O2 0.0388(14) 0.0298(11) 0.0241(12) 0.0056(9) 0.0067(10) -0.0086(10)
O3 0.0367(14) 0.0347(12) 0.0312(13) -0.0085(10) 0.0083(11) 0.0013(10)
O4 0.0628(19) 0.081(2) 0.0378(17) -0.0199(14) -0.0086(14) 0.0408(16)
O5 0.0358(14) 0.0313(12) 0.0298(14) -0.0006(10) 0.0055(11) 0.0044(11)

loop_
_atom_type_symbol
_atom_type_description
_atom_type_scat_dispersion_real
_atom_type_scat_dispersion_imag
_atom_type_scat_source
C C 0.0033 0.0016 'International Tables Vol C Tables 4.2.6.8 and 6.1.1.4'
H H 0.0000 0.0000 'International Tables Vol C Tables 4.2.6.8 and 6.1.1.4'
N N 0.0061 0.0033 'International Tables Vol C Tables 4.2.6.8 and 6.1.1.4'
O O 0.0106 0.0060 'International Tables Vol C Tables 4.2.6.8 and 6.1.1.4'
Co Co 0.3494 0.9721 'International Tables Vol C Tables 4.2.6.8 and 6.1.1.4'

loop_
_geom_angle_atom_site_label_1
_geom_angle_atom_site_label_2
_geom_angle_atom_site_label_3
_geom_angle
_geom_angle_site_symmetry_1
_geom_angle_site_symmetry_3
O3 Co1 O2 97.53(10) 4_565 4
O3 Co1 N3 90.03(9) 4_565 .
O2 Co1 N3 91.28(9) 4 .
O3 Co1 N1 167.26(9) 4_565 .
O2 Co1 N1 94.46(9) 4 .
N3 Co1 N1 94.01(10) . .
O3 Co1 N2 92.01(10) 4_565 .
O2 Co1 N2 169.46(9) 4 .
N3 Co1 N2 93.19(10) . .
N1 Co1 N2 75.72(10) . .
O3 Co1 O5 91.96(10) 4_565 .
O2 Co1 O5 92.35(9) 4 .
N3 Co1 O5 175.60(9) . .
N1 Co1 O5 83.23(10) . .
N2 Co1 O5 82.82(10) . .
C16 N3 C11 117.6(3) . .
C16 N3 Co1 123.3(2) . .
C11 N3 Co1 119.0(2) . .
C1 N1 C5 118.3(3) . .
C1 N1 Co1 125.7(2) . .
C5 N1 Co1 115.5(2) . .
C10 N2 C6 118.4(3) . .
C10 N2 Co1 124.9(2) . .
C6 N2 Co1 115.66(19) . .
C14 C15 C16 118.0(3) . .
C14 C15 C17 120.2(3) . .
C16 C15 C17 121.7(3) . .
N3 C16 C15 122.8(3) . .
C15 C14 C12 119.8(3) . .
N1 C5 C4 121.2(3) . .
N1 C5 C6 115.6(3) . .
C4 C5 C6 123.2(3) . .
N2 C6 C7 121.5(3) . .
N2 C6 C5 115.8(3) . .
C7 C6 C5 122.7(3) . .
N3 C11 C12 124.0(3) . .
C18 C17 C22 120.4(3) . .
C18 C17 C15 117.8(3) . .
C22 C17 C15 121.6(3) . .
C7 C8 C9 119.5(3) . .
C21 C22 C17 118.5(3) . .
C21 C22 C23 118.1(3) . .
C17 C22 C23 123.3(3) . .
C11 C12 C14 117.7(3) . .
C11 C12 C13 118.8(3) . .
C14 C12 C13 123.5(3) . .
C1 C2 C3 117.9(3) . .
N1 C1 C2 123.5(3) . .
C17 C18 C19 121.9(3) . .
C8 C7 C6 119.1(3) . .
C8 C9 C10 118.2(3) . .
N2 C10 C9 123.3(3) . .
C4 C3 C2 119.3(3) . .
C3 C4 C5 119.6(3) . .
C19 C20 C21 119.6(3) . .
C20 C21 C22 120.7(3) . .
C20 C19 C18 118.8(3) . .
O1 C13 O2 125.8(3) . .
O1 C13 C12 116.0(3) . .
O2 C13 C12 118.2(3) . .
O4 C23 O3 125.6(3) . .
O4 C23 C22 118.7(3) . .
O3 C23 C22 115.7(3) . .
C13 O2 Co1 125.13(19) . 4_556
C23 O3 Co1 128.8(2) . 4_566

loop_
_geom_bond_atom_site_label_1
_geom_bond_atom_site_label_2
_geom_bond_distance
_geom_bond_site_symmetry_2
Co1 O3 2.045(3) 4_565
Co1 O2 2.108(2) 4
Co1 N3 2.155(3) .
Co1 N1 2.158(3) .
Co1 N2 2.163(3) .
Co1 O5 2.171(3) .
N3 C16 1.337(4) .
N3 C11 1.337(4) .
N1 C1 1.338(4) .
N1 C5 1.353(4) .
N2 C10 1.333(4) .
N2 C6 1.339(4) .
C15 C14 1.379(4) .
C15 C16 1.398(4) .
C15 C17 1.523(4) .
C14 C12 1.389(4) .
C5 C4 1.385(5) .
C5 C6 1.484(4) .
C6 C7 1.395(4) .
C11 C12 1.377(4) .
C17 C18 1.311(5) .
C17 C22 1.413(4) .
C8 C7 1.372(5) .
C8 C9 1.374(5) .
C22 C21 1.389(4) .
C22 C23 1.510(5) .
C12 C13 1.512(4) .
C2 C1 1.379(5) .
C2 C3 1.384(5) .
C18 C19 1.410(5) .
C9 C10 1.380(5) .
C3 C4 1.377(5) .
C20 C19 1.380(5) .
C20 C21 1.380(5) .
C13 O1 1.253(4) .
C13 O2 1.265(4) .
C23 O4 1.239(4) .
C23 O3 1.257(4) .
O2 Co1 2.108(2) 4_556
O3 Co1 2.045(3) 4_566

loop_
_geom_hbond_atom_site_label_D
_geom_hbond_atom_site_label_H
_geom_hbond_atom_site_label_A
_geom_hbond_distance_DH
_geom_hbond_distance_HA
_geom_hbond_distance_DA
_geom_hbond_angle_DHA
_geom_hbond_site_symmetry_A
O5 H2W O4 0.96(4) 1.66(4) 2.600(4) 166(4) 4_565
O5 H1W O1 0.82 1.92 2.645(3) 147.2 4
